data_7158416
loop_
_publ_author_name
'Wu, Chaofei'
'Wan, Junlin'
'Song, Chao'
'He, Lingchen'
'Liu, Hongxin'
'Li, Xinhua'
'Li, Juan'
'Hu, Xin-Gen'
'Xiao, Hong-Ping'
'Jiang, Jun'

_publ_section_title
;
 Yb(OTf)<sub>3</sub> catalyzed [1,3]-rearrangement of 3-alkenyl oxindoles.
;
_journal_issue 1
_journal_name_full 'Organic &amp; biomolecular chemistry'
_journal_page_first 122
_journal_page_last 126
_journal_paper_doi 10.1039/d0ob02032j
_journal_volume 20
_journal_year 2021
_chemical_formula_moiety 'C27 H26 N2 O6'
_chemical_formula_sum 'C27 H26 N2 O6'
_chemical_formula_weight 474.50
_space_group_IT_number 14
_space_group_name_Hall '-P 2ybc'
_space_group_name_H-M_alt 'P 1 21/c 1'
_symmetry_cell_setting monoclinic
_symmetry_space_group_name_Hall '-P 2ybc'
_symmetry_space_group_name_H-M 'P 1 21/c 1'
_atom_sites_solution_hydrogens geom
_atom_sites_solution_primary direct
_atom_sites_solution_secondary difmap
_audit_creation_method SHELXL-97
_audit_update_record
;
2018-01-09 deposited with the CCDC.	2021-11-25 downloaded from the CCDC.
;
_cell_angle_alpha 90.00
_cell_angle_beta 95.3720(10)
_cell_angle_gamma 90.00
_cell_formula_units_Z 4
_cell_length_a 9.3272(8)
_cell_length_b 13.2464(12)
_cell_length_c 18.7695(16)
_cell_measurement_reflns_used 8063
_cell_measurement_temperature 100(2)
_cell_measurement_theta_max 28.38
_cell_measurement_theta_min 2.18
_cell_volume 2308.8(3)
_computing_cell_refinement 'SAINT (Bruker, 2002)'
_computing_data_collection 'SMART (Bruker, 2002)'
_computing_data_reduction SAINT
_computing_molecular_graphics 'XP (Bruker, 2002)'
_computing_publication_material 'SHELXL-97 (Bruker, 2002)'
_computing_structure_refinement 'SHELXL-97 (Sheldrick, 1997)'
_computing_structure_solution 'SHELXS-97 (Sheldrick, 1997)'
_diffrn_ambient_temperature 100(2)
_diffrn_measured_fraction_theta_full 0.997
_diffrn_measured_fraction_theta_max 0.997
_diffrn_measurement_device_type 'Bruker APEX II area-detector diffractometer'
_diffrn_measurement_method '\f and \w scans'
_diffrn_radiation_monochromator graphite
_diffrn_radiation_source 'fine-focus sealed tube'
_diffrn_radiation_type MoK\a
_diffrn_radiation_wavelength 0.71073
_diffrn_reflns_av_R_equivalents 0.0223
_diffrn_reflns_av_sigmaI/netI 0.0231
_diffrn_reflns_limit_h_max 11
_diffrn_reflns_limit_h_min -11
_diffrn_reflns_limit_k_max 16
_diffrn_reflns_limit_k_min -14
_diffrn_reflns_limit_l_max 21
_diffrn_reflns_limit_l_min -23
_diffrn_reflns_number 16032
_diffrn_reflns_theta_full 26.00
_diffrn_reflns_theta_max 26.00
_diffrn_reflns_theta_min 1.88
_exptl_absorpt_coefficient_mu 0.097
_exptl_absorpt_correction_T_max 0.9799
_exptl_absorpt_correction_T_min 0.9677
_exptl_absorpt_correction_type multi-scan
_exptl_absorpt_process_details 'SADABS (Bruker, 2002)'
_exptl_crystal_density_diffrn 1.365
_exptl_crystal_density_method 'not measured'
_exptl_crystal_description Block
_exptl_crystal_F_000 1000
_exptl_crystal_size_max 0.34
_exptl_crystal_size_mid 0.25
_exptl_crystal_size_min 0.21
_refine_diff_density_max 0.337
_refine_diff_density_min -0.366
_refine_diff_density_rms 0.048
_refine_ls_extinction_method none
_refine_ls_goodness_of_fit_ref 1.073
_refine_ls_hydrogen_treatment constr
_refine_ls_matrix_type full
_refine_ls_number_parameters 320
_refine_ls_number_reflns 4528
_refine_ls_number_restraints 0
_refine_ls_restrained_S_all 1.073
_refine_ls_R_factor_all 0.0423
_refine_ls_R_factor_gt 0.0353
_refine_ls_shift/su_max 0.001
_refine_ls_shift/su_mean 0.000
_refine_ls_structure_factor_coef Fsqd
_refine_ls_weighting_details 'calc w=1/[\s^2^(Fo^2^)+(0.0627P)^2^+0.5550P] where P=(Fo^2^+2Fc^2^)/3'
_refine_ls_weighting_scheme calc
_refine_ls_wR_factor_gt 0.1019
_refine_ls_wR_factor_ref 0.1066
_reflns_number_gt 3909
_reflns_number_total 4528
_reflns_threshold_expression I>2\s(I)
_cod_data_source_file d0ob02032j2.cif
_cod_data_source_block mo_20170104a_0m
_cod_depositor_comments
;
The following automatic conversions were performed:

data item '_exptl_absorpt_correction_type' value 'Multi-scan' was
changed to 'multi-scan' in accordance with the
/home/data/users/saulius/crontab/automatic-downloads/rss-feeds/RSC/lib/dictionaries/cif_core.dic
dictionary named 'cif_core.dic' version 2.4.2 last updated on
2011-04-26.

data item '_symmetry_cell_setting' value 'Monoclinic' was changed to
'monoclinic' in accordance with the
/home/data/users/saulius/crontab/automatic-downloads/rss-feeds/RSC/lib/dictionaries/cif_core.dic
dictionary named 'cif_core.dic' version 2.4.2 last updated on
2011-04-26.

Automatic conversion script
Id: cif_fix_values 7556 2019-12-06 15:28:31Z antanas 

 Adding full bibliography for 7158415--7158416.cif.
;
_cod_original_sg_symbol_H-M 'P 21/c'
_cod_database_code 7158416

loop_
_symmetry_equiv_pos_as_xyz
'x, y, z'
'-x, y+1/2, -z+1/2'
'-x, -y, -z'
'x, -y-1/2, z-1/2'

loop_
_atom_site_label
_atom_site_type_symbol
_atom_site_fract_x
_atom_site_fract_y
_atom_site_fract_z
_atom_site_U_iso_or_equiv
_atom_site_adp_type
_atom_site_occupancy
_atom_site_symmetry_multiplicity
_atom_site_calc_flag
_atom_site_refinement_flags
_atom_site_disorder_assembly
_atom_site_disorder_group
O1 O 0.18340(10) 0.57869(7) 1.04781(5) 0.0266(2) Uani 1 1 d . . .
O2 O -0.02338(10) 0.66519(7) 1.01967(5) 0.0230(2) Uani 1 1 d . . .
O3 O 0.22650(10) 0.81557(7) 1.10477(5) 0.0214(2) Uani 1 1 d . . .
O4 O 0.43960(9) 0.89547(7) 1.10230(5) 0.0221(2) Uani 1 1 d . . .
O5 O 0.21646(10) 1.03159(7) 1.14492(5) 0.0209(2) Uani 1 1 d . . .
O6 O 0.06043(9) 1.14502(7) 1.09407(5) 0.0211(2) Uani 1 1 d . . .
N1 N 0.25309(12) 0.93724(8) 0.81534(6) 0.0209(2) Uani 1 1 d . . .
N2 N 0.16701(11) 0.70514(8) 0.96380(6) 0.0181(2) Uani 1 1 d . . .
H2A H 0.1064 0.7411 0.9374 0.022 Uiso 1 1 calc R . .
C1 C 0.18576(14) 1.01476(10) 0.77449(7) 0.0210(3) Uani 1 1 d . . .
C2 C 0.17408(15) 1.02807(11) 0.70058(7) 0.0258(3) Uani 1 1 d . . .
H2 H 0.2151 0.9825 0.6707 0.031 Uiso 1 1 calc R . .
C3 C 0.09903(15) 1.11172(12) 0.67342(8) 0.0280(3) Uani 1 1 d . . .
H3 H 0.0901 1.1228 0.6243 0.034 Uiso 1 1 calc R . .
C4 C 0.03609(15) 1.18022(11) 0.71800(8) 0.0269(3) Uani 1 1 d . . .
H4 H -0.0146 1.2353 0.6979 0.032 Uiso 1 1 calc R . .
C5 C 0.04815(14) 1.16730(10) 0.79132(7) 0.0225(3) Uani 1 1 d . . .
H5 H 0.0060 1.2128 0.8208 0.027 Uiso 1 1 calc R . .
C6 C 0.12535(13) 1.08411(10) 0.82010(7) 0.0194(3) Uani 1 1 d . . .
C7 C 0.16109(13) 1.04790(10) 0.89213(7) 0.0179(3) Uani 1 1 d . . .
C8 C 0.24002(13) 0.95702(10) 0.88685(7) 0.0178(3) Uani 1 1 d . . .
C9 C 0.28926(13) 0.90198(9) 0.94847(7) 0.0175(3) Uani 1 1 d . . .
C10 C 0.25536(13) 0.93996(9) 1.01432(7) 0.0168(3) Uani 1 1 d . . .
C11 C 0.17719(13) 1.03093(9) 1.01968(7) 0.0170(3) Uani 1 1 d . . .
C12 C 0.13063(13) 1.08420(9) 0.95812(7) 0.0173(3) Uani 1 1 d . . .
H12 H 0.0792 1.1439 0.9613 0.021 Uiso 1 1 calc R . .
C13 C 0.37605(13) 0.80738(10) 0.94497(7) 0.0185(3) Uani 1 1 d . . .
C14 C 0.52117(15) 0.81400(11) 0.93340(8) 0.0245(3) Uani 1 1 d . . .
H14 H 0.5624 0.8772 0.9281 0.029 Uiso 1 1 calc R . .
C15 C 0.60530(15) 0.72813(11) 0.92961(9) 0.0291(3) Uani 1 1 d . . .
H15 H 0.7022 0.7337 0.9222 0.035 Uiso 1 1 calc R . .
C16 C 0.54330(15) 0.63361(11) 0.93696(8) 0.0270(3) Uani 1 1 d . . .
H16 H 0.5988 0.5757 0.9341 0.032 Uiso 1 1 calc R . .
C17 C 0.39920(14) 0.62560(10) 0.94847(7) 0.0222(3) Uani 1 1 d . . .
H17 H 0.3583 0.5622 0.9531 0.027 Uiso 1 1 calc R . .
C18 C 0.31491(13) 0.71205(10) 0.95323(7) 0.0183(3) Uani 1 1 d . . .
C19 C 0.11685(14) 0.64377(9) 1.01420(7) 0.0188(3) Uani 1 1 d . . .
C20 C -0.09004(16) 0.60736(11) 1.07230(8) 0.0274(3) Uani 1 1 d . . .
H20A H -0.0802 0.5367 1.0625 0.041 Uiso 1 1 calc R . .
H20B H -0.1904 0.6244 1.0705 0.041 Uiso 1 1 calc R . .
H20C H -0.0442 0.6223 1.1190 0.041 Uiso 1 1 calc R . .
C21 C 0.30212(13) 0.87691(9) 1.07918(7) 0.0177(3) Uani 1 1 d . . .
C22 C 0.49965(15) 0.83346(11) 1.16161(8) 0.0275(3) Uani 1 1 d . . .
H22A H 0.4260 0.8199 1.1936 0.033 Uiso 1 1 calc R . .
H22B H 0.5776 0.8696 1.1884 0.033 Uiso 1 1 calc R . .
C23 C 0.5550(2) 0.73589(14) 1.13479(9) 0.0422(4) Uani 1 1 d . . .
H23A H 0.4756 0.6956 1.1148 0.063 Uiso 1 1 calc R . .
H23B H 0.6063 0.7001 1.1737 0.063 Uiso 1 1 calc R . .
H23C H 0.6187 0.7494 1.0986 0.063 Uiso 1 1 calc R . .
C24 C 0.14274(13) 1.07524(9) 1.08861(7) 0.0172(3) Uani 1 1 d . . .
C25 C 0.19196(15) 1.06962(11) 1.21542(7) 0.0226(3) Uani 1 1 d . . .
H25A H 0.0902 1.0676 1.2222 0.027 Uiso 1 1 calc R . .
H25B H 0.2252 1.1388 1.2209 0.027 Uiso 1 1 calc R . .
C26 C 0.27534(16) 1.00243(11) 1.26875(7) 0.0281(3) Uani 1 1 d . . .
H26A H 0.2428 0.9340 1.2620 0.042 Uiso 1 1 calc R . .
H26B H 0.2605 1.0240 1.3163 0.042 Uiso 1 1 calc R . .
H26C H 0.3760 1.0063 1.2621 0.042 Uiso 1 1 calc R . .
C27 C 0.31869(16) 0.85067(11) 0.78323(8) 0.0288(3) Uani 1 1 d . . .
H27A H 0.4207 0.8612 0.7840 0.043 Uiso 1 1 calc R . .
H27B H 0.2780 0.8429 0.7346 0.043 Uiso 1 1 calc R . .
H27C H 0.3007 0.7909 0.8099 0.043 Uiso 1 1 calc R . .

loop_
_atom_site_aniso_label
_atom_site_aniso_U_11
_atom_site_aniso_U_22
_atom_site_aniso_U_33
_atom_site_aniso_U_23
_atom_site_aniso_U_13
_atom_site_aniso_U_12
O1 0.0289(5) 0.0247(5) 0.0270(5) 0.0072(4) 0.0074(4) 0.0049(4)
O2 0.0184(5) 0.0257(5) 0.0257(5) 0.0040(4) 0.0063(4) -0.0019(4)
O3 0.0231(5) 0.0224(5) 0.0188(5) 0.0009(4) 0.0023(4) -0.0037(4)
O4 0.0165(4) 0.0252(5) 0.0241(5) 0.0041(4) -0.0011(4) 0.0001(4)
O5 0.0228(5) 0.0243(5) 0.0154(5) -0.0018(4) 0.0001(4) 0.0039(4)
O6 0.0206(5) 0.0215(5) 0.0212(5) -0.0027(4) 0.0018(4) 0.0025(4)
N1 0.0232(6) 0.0224(6) 0.0176(6) -0.0021(4) 0.0045(4) -0.0011(4)
N2 0.0163(5) 0.0194(5) 0.0183(5) 0.0022(4) 0.0000(4) -0.0008(4)
C1 0.0197(6) 0.0239(7) 0.0196(7) 0.0009(5) 0.0018(5) -0.0063(5)
C2 0.0258(7) 0.0332(8) 0.0188(7) -0.0012(6) 0.0039(5) -0.0075(6)
C3 0.0273(7) 0.0388(8) 0.0175(7) 0.0061(6) -0.0002(5) -0.0093(6)
C4 0.0265(7) 0.0281(7) 0.0252(7) 0.0091(6) -0.0024(6) -0.0054(6)
C5 0.0217(6) 0.0222(7) 0.0233(7) 0.0024(5) 0.0004(5) -0.0041(5)
C6 0.0181(6) 0.0214(6) 0.0186(7) 0.0011(5) 0.0014(5) -0.0058(5)
C7 0.0162(6) 0.0185(6) 0.0190(6) 0.0011(5) 0.0013(5) -0.0040(5)
C8 0.0159(6) 0.0191(6) 0.0189(6) -0.0018(5) 0.0041(5) -0.0047(5)
C9 0.0146(6) 0.0175(6) 0.0205(6) -0.0008(5) 0.0025(5) -0.0028(5)
C10 0.0134(6) 0.0184(6) 0.0186(6) -0.0008(5) 0.0019(5) -0.0036(5)
C11 0.0143(5) 0.0187(6) 0.0181(6) -0.0013(5) 0.0020(5) -0.0031(5)
C12 0.0151(6) 0.0159(6) 0.0209(7) -0.0012(5) 0.0016(5) -0.0019(5)
C13 0.0188(6) 0.0195(6) 0.0173(6) -0.0012(5) 0.0021(5) 0.0009(5)
C14 0.0211(7) 0.0229(7) 0.0304(8) -0.0017(6) 0.0070(6) -0.0025(5)
C15 0.0189(6) 0.0295(8) 0.0402(9) -0.0026(6) 0.0095(6) 0.0013(6)
C16 0.0256(7) 0.0236(7) 0.0326(8) -0.0026(6) 0.0063(6) 0.0065(6)
C17 0.0251(7) 0.0188(6) 0.0231(7) -0.0014(5) 0.0041(5) -0.0002(5)
C18 0.0182(6) 0.0211(6) 0.0156(6) -0.0011(5) 0.0017(5) 0.0003(5)
C19 0.0202(6) 0.0175(6) 0.0186(6) -0.0026(5) 0.0019(5) -0.0015(5)
C20 0.0276(7) 0.0262(7) 0.0302(8) 0.0031(6) 0.0122(6) -0.0039(6)
C21 0.0166(6) 0.0183(6) 0.0182(6) -0.0037(5) 0.0027(5) 0.0010(5)
C22 0.0218(7) 0.0337(8) 0.0256(7) 0.0062(6) -0.0047(6) 0.0021(6)
C23 0.0456(9) 0.0430(10) 0.0376(9) 0.0104(7) 0.0016(7) 0.0226(8)
C24 0.0150(6) 0.0182(6) 0.0182(6) 0.0001(5) 0.0011(5) -0.0038(5)
C25 0.0238(6) 0.0271(7) 0.0168(7) -0.0057(5) 0.0019(5) -0.0007(5)
C26 0.0352(8) 0.0301(8) 0.0187(7) -0.0016(6) 0.0009(6) -0.0005(6)
C27 0.0358(8) 0.0281(8) 0.0236(7) -0.0055(6) 0.0091(6) 0.0020(6)

loop_
_atom_type_symbol
_atom_type_description
_atom_type_scat_dispersion_real
_atom_type_scat_dispersion_imag
_atom_type_scat_source
C C 0.0033 0.0016 'International Tables Vol C Tables 4.2.6.8 and 6.1.1.4'
H H 0.0000 0.0000 'International Tables Vol C Tables 4.2.6.8 and 6.1.1.4'
N N 0.0061 0.0033 'International Tables Vol C Tables 4.2.6.8 and 6.1.1.4'
O O 0.0106 0.0060 'International Tables Vol C Tables 4.2.6.8 and 6.1.1.4'

loop_
_geom_angle_atom_site_label_1
_geom_angle_atom_site_label_2
_geom_angle_atom_site_label_3
_geom_angle
_geom_angle_site_symmetry_1
_geom_angle_site_symmetry_3
_geom_angle_publ_flag
C19 O2 C20 115.12(10) . . ?
C21 O4 C22 115.71(10) . . ?
C24 O5 C25 117.16(10) . . ?
C8 N1 C1 108.51(11) . . ?
C8 N1 C27 128.97(11) . . ?
C1 N1 C27 122.47(11) . . ?
C19 N2 C18 122.58(11) . . ?
C19 N2 H2A 118.7 . . ?
C18 N2 H2A 118.7 . . ?
C2 C1 N1 129.04(13) . . ?
C2 C1 C6 121.63(13) . . ?
N1 C1 C6 109.33(11) . . ?
C3 C2 C1 117.29(14) . . ?
C3 C2 H2 121.4 . . ?
C1 C2 H2 121.4 . . ?
C2 C3 C4 121.69(13) . . ?
C2 C3 H3 119.2 . . ?
C4 C3 H3 119.2 . . ?
C5 C4 C3 121.04(13) . . ?
C5 C4 H4 119.5 . . ?
C3 C4 H4 119.5 . . ?
C4 C5 C6 118.30(13) . . ?
C4 C5 H5 120.8 . . ?
C6 C5 H5 120.8 . . ?
C5 C6 C1 120.02(12) . . ?
C5 C6 C7 133.60(13) . . ?
C1 C6 C7 106.38(12) . . ?
C12 C7 C8 120.58(12) . . ?
C12 C7 C6 132.42(12) . . ?
C8 C7 C6 106.99(11) . . ?
N1 C8 C9 130.33(12) . . ?
N1 C8 C7 108.76(11) . . ?
C9 C8 C7 120.90(12) . . ?
C10 C9 C8 117.18(11) . . ?
C10 C9 C13 120.55(11) . . ?
C8 C9 C13 122.27(11) . . ?
C9 C10 C11 121.96(12) . . ?
C9 C10 C21 116.27(11) . . ?
C11 C10 C21 121.74(11) . . ?
C12 C11 C10 119.74(12) . . ?
C12 C11 C24 116.64(11) . . ?
C10 C11 C24 123.60(11) . . ?
C7 C12 C11 119.62(12) . . ?
C7 C12 H12 120.2 . . ?
C11 C12 H12 120.2 . . ?
C14 C13 C18 119.06(12) . . ?
C14 C13 C9 119.43(11) . . ?
C18 C13 C9 121.51(11) . . ?
C15 C14 C13 121.24(13) . . ?
C15 C14 H14 119.4 . . ?
C13 C14 H14 119.4 . . ?
C14 C15 C16 119.36(13) . . ?
C14 C15 H15 120.3 . . ?
C16 C15 H15 120.3 . . ?
C17 C16 C15 120.19(13) . . ?
C17 C16 H16 119.9 . . ?
C15 C16 H16 119.9 . . ?
C16 C17 C18 120.49(12) . . ?
C16 C17 H17 119.8 . . ?
C18 C17 H17 119.8 . . ?
C17 C18 C13 119.66(12) . . ?
C17 C18 N2 121.20(12) . . ?
C13 C18 N2 119.11(11) . . ?
O1 C19 O2 124.39(12) . . ?
O1 C19 N2 126.61(12) . . ?
O2 C19 N2 108.97(11) . . ?
O2 C20 H20A 109.5 . . ?
O2 C20 H20B 109.5 . . ?
H20A C20 H20B 109.5 . . ?
O2 C20 H20C 109.5 . . ?
H20A C20 H20C 109.5 . . ?
H20B C20 H20C 109.5 . . ?
O3 C21 O4 125.01(12) . . ?
O3 C21 C10 124.05(11) . . ?
O4 C21 C10 110.89(10) . . ?
O4 C22 C23 110.55(12) . . ?
O4 C22 H22A 109.5 . . ?
C23 C22 H22A 109.5 . . ?
O4 C22 H22B 109.5 . . ?
C23 C22 H22B 109.5 . . ?
H22A C22 H22B 108.1 . . ?
C22 C23 H23A 109.5 . . ?
C22 C23 H23B 109.5 . . ?
H23A C23 H23B 109.5 . . ?
C22 C23 H23C 109.5 . . ?
H23A C23 H23C 109.5 . . ?
H23B C23 H23C 109.5 . . ?
O6 C24 O5 123.09(12) . . ?
O6 C24 C11 124.48(12) . . ?
O5 C24 C11 112.40(11) . . ?
O5 C25 C26 106.61(11) . . ?
O5 C25 H25A 110.4 . . ?
C26 C25 H25A 110.4 . . ?
O5 C25 H25B 110.4 . . ?
C26 C25 H25B 110.4 . . ?
H25A C25 H25B 108.6 . . ?
C25 C26 H26A 109.5 . . ?
C25 C26 H26B 109.5 . . ?
H26A C26 H26B 109.5 . . ?
C25 C26 H26C 109.5 . . ?
H26A C26 H26C 109.5 . . ?
H26B C26 H26C 109.5 . . ?
N1 C27 H27A 109.5 . . ?
N1 C27 H27B 109.5 . . ?
H27A C27 H27B 109.5 . . ?
N1 C27 H27C 109.5 . . ?
H27A C27 H27C 109.5 . . ?
H27B C27 H27C 109.5 . . ?

loop_
_geom_bond_atom_site_label_1
_geom_bond_atom_site_label_2
_geom_bond_distance
_geom_bond_site_symmetry_2
_geom_bond_publ_flag
O1 C19 1.2055(16) . ?
O2 C19 1.3516(16) . ?
O2 C20 1.4366(17) . ?
O3 C21 1.2050(16) . ?
O4 C21 1.3374(15) . ?
O4 C22 1.4529(16) . ?
O5 C24 1.3371(15) . ?
O5 C25 1.4538(16) . ?
O6 C24 1.2121(16) . ?
N1 C8 1.3840(17) . ?
N1 C1 1.3953(17) . ?
N1 C27 1.4566(18) . ?
N2 C19 1.3629(17) . ?
N2 C18 1.4149(16) . ?
N2 H2A 0.8600 . ?
C1 C2 1.3925(19) . ?
C1 C6 1.4088(19) . ?
C2 C3 1.382(2) . ?
C2 H2 0.9300 . ?
C3 C4 1.400(2) . ?
C3 H3 0.9300 . ?
C4 C5 1.381(2) . ?
C4 H4 0.9300 . ?
C5 C6 1.3970(19) . ?
C5 H5 0.9300 . ?
C6 C7 1.4437(18) . ?
C7 C12 1.3828(18) . ?
C7 C8 1.4194(18) . ?
C8 C9 1.4075(18) . ?
C9 C10 1.3977(18) . ?
C9 C13 1.4967(17) . ?
C10 C11 1.4169(18) . ?
C10 C21 1.5068(18) . ?
C11 C12 1.3883(18) . ?
C11 C24 1.4832(18) . ?
C12 H12 0.9300 . ?
C13 C14 1.3936(19) . ?
C13 C18 1.4001(18) . ?
C14 C15 1.388(2) . ?
C14 H14 0.9300 . ?
C15 C16 1.391(2) . ?
C15 H15 0.9300 . ?
C16 C17 1.385(2) . ?
C16 H16 0.9300 . ?
C17 C18 1.3968(18) . ?
C17 H17 0.9300 . ?
C20 H20A 0.9600 . ?
C20 H20B 0.9600 . ?
C20 H20C 0.9600 . ?
C22 C23 1.496(2) . ?
C22 H22A 0.9700 . ?
C22 H22B 0.9700 . ?
C23 H23A 0.9600 . ?
C23 H23B 0.9600 . ?
C23 H23C 0.9600 . ?
C25 C26 1.5012(19) . ?
C25 H25A 0.9700 . ?
C25 H25B 0.9700 . ?
C26 H26A 0.9600 . ?
C26 H26B 0.9600 . ?
C26 H26C 0.9600 . ?
C27 H27A 0.9600 . ?
C27 H27B 0.9600 . ?
C27 H27C 0.9600 . ?

loop_
_geom_hbond_atom_site_label_D
_geom_hbond_atom_site_label_H
_geom_hbond_atom_site_label_A
_geom_hbond_distance_DH
_geom_hbond_distance_HA
_geom_hbond_distance_DA
_geom_hbond_angle_DHA
_geom_hbond_site_symmetry_A
N2 H2A O6 0.86 2.21 3.0311(14) 160.3 3_577

loop_
_geom_torsion_atom_site_label_1
_geom_torsion_atom_site_label_2
_geom_torsion_atom_site_label_3
_geom_torsion_atom_site_label_4
_geom_torsion
_geom_torsion_site_symmetry_1
_geom_torsion_site_symmetry_2
_geom_torsion_site_symmetry_3
_geom_torsion_site_symmetry_4
_geom_torsion_publ_flag
C8 N1 C1 C2 178.63(13) . . . . ?
C27 N1 C1 C2 -3.5(2) . . . . ?
C8 N1 C1 C6 -1.48(14) . . . . ?
C27 N1 C1 C6 176.39(12) . . . . ?
N1 C1 C2 C3 179.10(13) . . . . ?
C6 C1 C2 C3 -0.78(19) . . . . ?
C1 C2 C3 C4 -0.5(2) . . . . ?
C2 C3 C4 C5 0.8(2) . . . . ?
C3 C4 C5 C6 0.2(2) . . . . ?
C4 C5 C6 C1 -1.43(18) . . . . ?
C4 C5 C6 C7 179.12(13) . . . . ?
C2 C1 C6 C5 1.75(19) . . . . ?
N1 C1 C6 C5 -178.15(11) . . . . ?
C2 C1 C6 C7 -178.66(12) . . . . ?
N1 C1 C6 C7 1.44(14) . . . . ?
C5 C6 C7 C12 -0.2(2) . . . . ?
C1 C6 C7 C12 -179.69(13) . . . . ?
C5 C6 C7 C8 178.64(14) . . . . ?
C1 C6 C7 C8 -0.87(13) . . . . ?
C1 N1 C8 C9 179.91(12) . . . . ?
C27 N1 C8 C9 2.2(2) . . . . ?
C1 N1 C8 C7 0.91(14) . . . . ?
C27 N1 C8 C7 -176.78(12) . . . . ?
C12 C7 C8 N1 178.98(11) . . . . ?
C6 C7 C8 N1 -0.02(14) . . . . ?
C12 C7 C8 C9 -0.13(18) . . . . ?
C6 C7 C8 C9 -179.13(11) . . . . ?
N1 C8 C9 C10 -178.05(12) . . . . ?
C7 C8 C9 C10 0.85(17) . . . . ?
N1 C8 C9 C13 2.7(2) . . . . ?
C7 C8 C9 C13 -178.36(11) . . . . ?
C8 C9 C10 C11 -1.18(18) . . . . ?
C13 C9 C10 C11 178.04(11) . . . . ?
C8 C9 C10 C21 176.79(11) . . . . ?
C13 C9 C10 C21 -4.00(17) . . . . ?
C9 C10 C11 C12 0.79(18) . . . . ?
C21 C10 C11 C12 -177.06(11) . . . . ?
C9 C10 C11 C24 -178.18(11) . . . . ?
C21 C10 C11 C24 3.97(18) . . . . ?
C8 C7 C12 C11 -0.29(18) . . . . ?
C6 C7 C12 C11 178.40(12) . . . . ?
C10 C11 C12 C7 -0.02(18) . . . . ?
C24 C11 C12 C7 179.01(11) . . . . ?
C10 C9 C13 C14 -103.00(15) . . . . ?
C8 C9 C13 C14 76.17(16) . . . . ?
C10 C9 C13 C18 76.83(16) . . . . ?
C8 C9 C13 C18 -103.99(15) . . . . ?
C18 C13 C14 C15 0.3(2) . . . . ?
C9 C13 C14 C15 -179.83(13) . . . . ?
C13 C14 C15 C16 0.5(2) . . . . ?
C14 C15 C16 C17 -0.5(2) . . . . ?
C15 C16 C17 C18 -0.4(2) . . . . ?
C16 C17 C18 C13 1.2(2) . . . . ?
C16 C17 C18 N2 178.95(12) . . . . ?
C14 C13 C18 C17 -1.16(19) . . . . ?
C9 C13 C18 C17 179.00(12) . . . . ?
C14 C13 C18 N2 -178.96(12) . . . . ?
C9 C13 C18 N2 1.20(18) . . . . ?
C19 N2 C18 C17 47.00(18) . . . . ?
C19 N2 C18 C13 -135.24(13) . . . . ?
C20 O2 C19 O1 3.02(19) . . . . ?
C20 O2 C19 N2 -178.71(11) . . . . ?
C18 N2 C19 O1 -11.6(2) . . . . ?
C18 N2 C19 O2 170.14(11) . . . . ?
C22 O4 C21 O3 1.79(19) . . . . ?
C22 O4 C21 C10 -175.69(11) . . . . ?
C9 C10 C21 O3 -93.96(15) . . . . ?
C11 C10 C21 O3 84.00(16) . . . . ?
C9 C10 C21 O4 83.55(13) . . . . ?
C11 C10 C21 O4 -98.48(13) . . . . ?
C21 O4 C22 C23 85.27(15) . . . . ?
C25 O5 C24 O6 1.51(18) . . . . ?
C25 O5 C24 C11 179.56(10) . . . . ?
C12 C11 C24 O6 11.29(18) . . . . ?
C10 C11 C24 O6 -169.71(12) . . . . ?
C12 C11 C24 O5 -166.72(10) . . . . ?
C10 C11 C24 O5 12.27(17) . . . . ?
C24 O5 C25 C26 174.71(11) . . . . ?
